data_4133953
loop_
_publ_author_name
'Li, Xiaolu'
'Chi, Lu-Ping'
'Navarro-V\'azquez, Armando'
'Hwang, Songhwan'
'Schmieder, Peter'
'Li, Xiao-Ming'
'Li, Xin'
'Yang, Sui-Qun'
'Lei, Xinxiang'
'Wang, Bin-Gui'
'Sun, Han'

_publ_section_title
;
 Stereochemical Elucidation of Natural Products from Residual Chemical
 Shift Anisotropies in a Liquid Crystalline Phase.
;
_journal_name_full 'Journal of the American Chemical Society'
_journal_paper_doi 10.1021/jacs.9b10961
_journal_year 2019
_chemical_formula_sum 'C19.5 H19 Cl N2 O3 S2'
_chemical_formula_weight 428.94
_space_group_IT_number 5
_space_group_name_Hall 'C 2y'
_space_group_name_H-M_alt 'C 1 2 1'
_symmetry_cell_setting monoclinic
_symmetry_space_group_name_H-M 'C 1 2 1'
_atom_sites_solution_hydrogens geom
_atom_sites_solution_primary direct
_atom_sites_solution_secondary difmap
_audit_creation_method SHELXL-97
_cell_angle_alpha 90.00
_cell_angle_beta 116.158(4)
_cell_angle_gamma 90.00
_cell_formula_units_Z 4
_cell_length_a 23.3237(11)
_cell_length_b 6.7691(3)
_cell_length_c 13.9148(5)
_cell_measurement_reflns_used 2623
_cell_measurement_temperature 293(2)
_cell_measurement_theta_max 72.2400
_cell_measurement_theta_min 4.1250
_cell_volume 1971.87(16)
_computing_cell_refinement 'Bruker FRAMBO'
_computing_data_collection 'Bruker FRAMBO'
_computing_data_reduction 'Bruker SAINT'
_computing_molecular_graphics 'Bruker SHELXTL'
_computing_publication_material 'Bruker SHELXTL'
_computing_structure_refinement 'SHELXL-97 (Sheldrick, 1997)'
_computing_structure_solution 'SHELXS-97 (Sheldrick, 1990)'
_diffrn_ambient_temperature 293(2)
_diffrn_detector 'CCD plate'
_diffrn_detector_area_resol_mean 8.1281
_diffrn_detector_type Eos
_diffrn_measured_fraction_theta_full 0.999
_diffrn_measured_fraction_theta_max 0.999
_diffrn_measurement_device_type 'Xcalibur, Eos, Gemini'
_diffrn_radiation_monochromator graphite
_diffrn_radiation_source 'fine-focus sealed tube'
_diffrn_radiation_type CuK\a
_diffrn_radiation_wavelength 1.54178
_diffrn_reflns_av_R_equivalents 0.0398
_diffrn_reflns_av_sigmaI/netI 0.0561
_diffrn_reflns_limit_h_max 27
_diffrn_reflns_limit_h_min -18
_diffrn_reflns_limit_k_max 8
_diffrn_reflns_limit_k_min -8
_diffrn_reflns_limit_l_max 16
_diffrn_reflns_limit_l_min -16
_diffrn_reflns_number 6575
_diffrn_reflns_theta_full 66.04
_diffrn_reflns_theta_max 66.04
_diffrn_reflns_theta_min 3.54
_exptl_absorpt_coefficient_mu 3.895
_exptl_absorpt_correction_T_max 0.8291
_exptl_absorpt_correction_T_min 0.5407
_exptl_absorpt_correction_type multi-scan
_exptl_absorpt_process_details sadabs
_exptl_crystal_density_diffrn 1.445
_exptl_crystal_density_method 'not measured'
_exptl_crystal_F_000 892
_exptl_crystal_size_max 0.18
_exptl_crystal_size_mid 0.17
_exptl_crystal_size_min 0.05
_refine_diff_density_max 1.074
_refine_diff_density_min -0.753
_refine_diff_density_rms 0.076
_refine_ls_abs_structure_details 'Flack H D (1983), Acta Cryst. A39, 876-881'
_refine_ls_abs_structure_Flack 0.02(4)
_refine_ls_extinction_method none
_refine_ls_goodness_of_fit_ref 1.047
_refine_ls_hydrogen_treatment mixed
_refine_ls_matrix_type full
_refine_ls_number_parameters 251
_refine_ls_number_reflns 3320
_refine_ls_number_restraints 19
_refine_ls_restrained_S_all 1.070
_refine_ls_R_factor_all 0.0767
_refine_ls_R_factor_gt 0.0649
_refine_ls_shift/su_max 0.001
_refine_ls_shift/su_mean 0.000
_refine_ls_structure_factor_coef Fsqd
_refine_ls_weighting_details 'calc w=1/[\s^2^(Fo^2^)+(0.1135P)^2^+1.4810P] where P=(Fo^2^+2Fc^2^)/3'
_refine_ls_weighting_scheme calc
_refine_ls_wR_factor_gt 0.1728
_refine_ls_wR_factor_ref 0.1859
_reflns_number_gt 2790
_reflns_number_total 3320
_reflns_threshold_expression >2sigma(I)
_cod_data_source_file ja9b10961_si_001.cif
_cod_data_source_block 190501b
_cod_depositor_comments
;
The following automatic conversions were performed:

data item '_symmetry_cell_setting' value 'Monoclinic' was changed to
'monoclinic' in accordance with the
/home/data/users/saulius/crontab/automatic-downloads/rss-feeds/ACS/lib/dictionaries/cif_core.dic
dictionary named 'cif_core.dic' version 2.4.2 last updated on
2011-04-26.

Automatic conversion script
Id: cif_fix_values 7556 2019-12-06 15:28:31Z antanas 
;
_cod_original_cell_volume 1971.87(15)
_cod_original_sg_symbol_H-M C2
_cod_original_formula_sum 'C19.50 H19 Cl N2 O3 S2'
_cod_database_code 4133953

loop_
_symmetry_equiv_pos_as_xyz
'x, y, z'
'-x, y, -z'
'x+1/2, y+1/2, z'
'-x+1/2, y+1/2, -z'

loop_
_atom_site_label
_atom_site_type_symbol
_atom_site_fract_x
_atom_site_fract_y
_atom_site_fract_z
_atom_site_U_iso_or_equiv
_atom_site_adp_type
_atom_site_occupancy
_atom_site_symmetry_multiplicity
_atom_site_calc_flag
_atom_site_refinement_flags
N1 N 0.47212(18) 0.1119(7) 0.1109(3) 0.0394(10) Uani 1 1 d .
H1 H 0.4647 0.0260 0.0613 0.047 Uiso 1 1 calc R
N2 N 0.5049(2) 0.2877(7) 0.3012(3) 0.0424(10) Uani 1 1 d .
H2 H 0.5209 0.3117 0.3687 0.051 Uiso 1 1 calc R
O1 O 0.56950(18) 0.1644(6) 0.1200(3) 0.0473(9) Uani 1 1 d .
O2 O 0.41389(19) 0.1906(7) 0.3048(3) 0.0549(10) Uani 1 1 d .
O3 O 0.6032(2) 0.2759(7) 0.5173(3) 0.0563(11) Uani 1 1 d .
H3 H 0.6037 0.2515 0.5754 0.084 Uiso 1 1 calc R
S1 S 0.36880(7) 0.3573(2) 0.05571(11) 0.0530(4) Uani 1 1 d .
S2 S 0.52119(8) 0.5846(2) 0.19174(12) 0.0543(4) Uani 1 1 d .
Cl1 Cl 0.4504(2) 0.6846(6) 0.3845(3) 0.1574(15) Uani 1 1 d U
C1 C 0.4205(2) 0.1533(8) 0.1394(4) 0.0405(12) Uani 1 1 d .
C2 C 0.3756(2) -0.0298(9) 0.1127(4) 0.0432(12) Uani 1 1 d .
H2A H 0.3998 -0.1505 0.1214 0.052 Uiso 1 1 calc R
H2B H 0.3552 -0.0350 0.1602 0.052 Uiso 1 1 calc R
C3 C 0.3258(2) -0.0079(10) -0.0024(4) 0.0482(14) Uani 1 1 d .
C4 C 0.3162(3) 0.1874(10) -0.0382(4) 0.0500(14) Uani 1 1 d .
C5 C 0.2700(3) 0.2350(12) -0.1391(5) 0.0617(17) Uani 1 1 d .
H5 H 0.2637 0.3651 -0.1630 0.074 Uiso 1 1 calc R
C6 C 0.2335(3) 0.0839(15) -0.2034(5) 0.071(2) Uani 1 1 d .
H6 H 0.2013 0.1142 -0.2709 0.086 Uiso 1 1 calc R
C7 C 0.2431(3) -0.1119(15) -0.1707(5) 0.073(2) Uani 1 1 d .
H7 H 0.2191 -0.2118 -0.2168 0.087 Uiso 1 1 calc R
C8 C 0.2895(3) -0.1571(11) -0.0669(5) 0.0580(15) Uani 1 1 d .
H8 H 0.2954 -0.2867 -0.0423 0.070 Uiso 1 1 calc R
C9 C 0.5304(2) 0.1950(8) 0.1548(4) 0.0375(11) Uani 1 1 d .
C10 C 0.5449(2) 0.3322(8) 0.2489(4) 0.0399(11) Uani 1 1 d .
C11 C 0.4470(3) 0.2149(8) 0.2568(4) 0.0430(12) Uani 1 1 d .
C12 C 0.6159(2) 0.3330(8) 0.3298(4) 0.0435(12) Uani 1 1 d .
H12A H 0.6413 0.3549 0.2911 0.052 Uiso 1 1 calc R
H12B H 0.6234 0.4435 0.3782 0.052 Uiso 1 1 calc R
C13 C 0.6390(2) 0.1482(9) 0.3948(4) 0.0419(12) Uani 1 1 d .
C14 C 0.6346(2) 0.1293(8) 0.4917(4) 0.0432(12) Uani 1 1 d .
C15 C 0.6609(3) -0.0337(11) 0.5574(5) 0.0590(16) Uani 1 1 d .
H15 H 0.6580 -0.0452 0.6217 0.071 Uiso 1 1 calc R
C16 C 0.6911(3) -0.1766(11) 0.5276(6) 0.0676(18) Uani 1 1 d .
H16 H 0.7087 -0.2846 0.5722 0.081 Uiso 1 1 calc R
C17 C 0.6959(3) -0.1639(11) 0.4322(6) 0.0615(16) Uani 1 1 d .
H17 H 0.7160 -0.2630 0.4120 0.074 Uiso 1 1 calc R
C18 C 0.6701(3) 0.0008(10) 0.3670(4) 0.0484(13) Uani 1 1 d .
H18 H 0.6738 0.0118 0.3033 0.058 Uiso 1 1 calc R
C19 C 0.5752(4) 0.6388(11) 0.1353(6) 0.072(2) Uani 1 1 d .
H19A H 0.6184 0.6258 0.1895 0.108 Uiso 1 1 calc R
H19B H 0.5681 0.7714 0.1081 0.108 Uiso 1 1 calc R
H19C H 0.5680 0.5482 0.0780 0.108 Uiso 1 1 calc R
C20 C 0.5000 0.811(4) 0.5000 0.181(7) Uani 1 2 d SU
H20A H 0.4730 0.8963 0.5185 0.217 Uiso 0.50 1 calc PR
H20B H 0.5270 0.8963 0.4815 0.217 Uiso 0.50 1 calc PR

loop_
_atom_site_aniso_label
_atom_site_aniso_U_11
_atom_site_aniso_U_22
_atom_site_aniso_U_33
_atom_site_aniso_U_23
_atom_site_aniso_U_13
_atom_site_aniso_U_12
N1 0.039(2) 0.055(3) 0.0284(19) -0.0040(19) 0.0181(17) -0.001(2)
N2 0.049(2) 0.057(3) 0.0283(19) 0.0017(19) 0.0232(18) 0.000(2)
O1 0.053(2) 0.062(2) 0.0371(18) -0.0001(17) 0.0288(17) 0.0021(18)
O2 0.059(2) 0.078(3) 0.044(2) -0.002(2) 0.0380(19) -0.004(2)
O3 0.073(3) 0.069(3) 0.0369(18) 0.0053(19) 0.0339(19) 0.016(2)
S1 0.0589(8) 0.0552(9) 0.0472(7) 0.0120(6) 0.0255(6) 0.0136(7)
S2 0.0710(9) 0.0475(7) 0.0523(8) 0.0075(7) 0.0345(7) 0.0099(7)
Cl1 0.214(4) 0.133(3) 0.174(3) -0.003(2) 0.130(3) 0.048(3)
C1 0.046(3) 0.049(3) 0.033(2) 0.009(2) 0.024(2) 0.007(2)
C2 0.038(3) 0.053(3) 0.041(3) 0.003(2) 0.020(2) -0.002(2)
C3 0.037(3) 0.071(4) 0.040(3) 0.008(3) 0.020(2) 0.007(3)
C4 0.044(3) 0.071(4) 0.041(3) 0.015(3) 0.023(2) 0.009(3)
C5 0.048(3) 0.091(5) 0.045(3) 0.016(3) 0.020(3) 0.016(3)
C6 0.048(3) 0.123(6) 0.034(3) 0.016(4) 0.009(3) 0.003(4)
C7 0.050(3) 0.117(7) 0.048(3) -0.003(4) 0.019(3) -0.020(4)
C8 0.052(3) 0.070(4) 0.054(3) 0.002(3) 0.025(3) -0.004(3)
C9 0.048(3) 0.043(3) 0.025(2) 0.008(2) 0.019(2) 0.008(2)
C10 0.050(3) 0.041(3) 0.034(2) 0.003(2) 0.023(2) 0.002(2)
C11 0.057(3) 0.045(3) 0.034(2) 0.009(2) 0.026(2) 0.012(3)
C12 0.051(3) 0.051(3) 0.033(2) 0.000(2) 0.021(2) -0.004(2)
C13 0.034(2) 0.059(3) 0.032(2) -0.003(2) 0.014(2) -0.001(2)
C14 0.042(3) 0.057(4) 0.035(2) 0.007(2) 0.021(2) 0.001(2)
C15 0.061(4) 0.074(4) 0.046(3) 0.012(3) 0.028(3) 0.005(3)
C16 0.063(4) 0.071(5) 0.071(4) 0.026(4) 0.032(3) 0.019(3)
C17 0.052(3) 0.058(4) 0.074(4) -0.001(3) 0.028(3) 0.004(3)
C18 0.042(3) 0.061(3) 0.043(3) -0.006(3) 0.021(2) -0.004(3)
C19 0.105(6) 0.058(4) 0.076(5) 0.018(3) 0.061(5) 0.009(4)
C20 0.154(10) 0.147(10) 0.216(11) 0.000 0.058(8) 0.000

loop_
_atom_type_symbol
_atom_type_description
_atom_type_scat_dispersion_real
_atom_type_scat_dispersion_imag
_atom_type_scat_source
C C 0.0181 0.0091 'International Tables Vol C Tables 4.2.6.8 and 6.1.1.4'
H H 0.0000 0.0000 'International Tables Vol C Tables 4.2.6.8 and 6.1.1.4'
N N 0.0311 0.0180 'International Tables Vol C Tables 4.2.6.8 and 6.1.1.4'
O O 0.0492 0.0322 'International Tables Vol C Tables 4.2.6.8 and 6.1.1.4'
S S 0.3331 0.5567 'International Tables Vol C Tables 4.2.6.8 and 6.1.1.4'
Cl Cl 0.3639 0.7018 'International Tables Vol C Tables 4.2.6.8 and 6.1.1.4'

loop_
_geom_angle_atom_site_label_1
_geom_angle_atom_site_label_2
_geom_angle_atom_site_label_3
_geom_angle
_geom_angle_site_symmetry_1
_geom_angle_site_symmetry_3
C9 N1 C1 126.2(4) . .
C9 N1 H1 116.9 . .
C1 N1 H1 116.9 . .
C11 N2 C10 127.0(4) . .
C11 N2 H2 116.5 . .
C10 N2 H2 116.5 . .
C14 O3 H3 109.5 . .
C4 S1 C1 91.5(3) . .
C19 S2 C10 103.9(3) . .
N1 C1 C11 110.5(4) . .
N1 C1 C2 109.5(4) . .
C11 C1 C2 112.6(4) . .
N1 C1 S1 111.0(3) . .
C11 C1 S1 108.1(3) . .
C2 C1 S1 105.0(3) . .
C3 C2 C1 107.2(5) . .
C3 C2 H2A 110.3 . .
C1 C2 H2A 110.3 . .
C3 C2 H2B 110.3 . .
C1 C2 H2B 110.3 . .
H2A C2 H2B 108.5 . .
C8 C3 C4 120.6(5) . .
C8 C3 C2 125.8(6) . .
C4 C3 C2 113.4(5) . .
C5 C4 C3 121.0(7) . .
C5 C4 S1 125.3(6) . .
C3 C4 S1 113.7(4) . .
C6 C5 C4 118.0(7) . .
C6 C5 H5 121.0 . .
C4 C5 H5 121.0 . .
C5 C6 C7 122.1(6) . .
C5 C6 H6 118.9 . .
C7 C6 H6 118.9 . .
C6 C7 C8 119.0(7) . .
C6 C7 H7 120.5 . .
C8 C7 H7 120.5 . .
C3 C8 C7 119.2(7) . .
C3 C8 H8 120.4 . .
C7 C8 H8 120.4 . .
O1 C9 N1 122.0(5) . .
O1 C9 C10 121.6(5) . .
N1 C9 C10 116.4(4) . .
N2 C10 C9 111.1(4) . .
N2 C10 C12 111.0(4) . .
C9 C10 C12 113.1(4) . .
N2 C10 S2 105.6(3) . .
C9 C10 S2 106.4(3) . .
C12 C10 S2 109.3(4) . .
O2 C11 N2 123.8(5) . .
O2 C11 C1 119.2(5) . .
N2 C11 C1 117.0(4) . .
C13 C12 C10 115.0(4) . .
C13 C12 H12A 108.5 . .
C10 C12 H12A 108.5 . .
C13 C12 H12B 108.5 . .
C10 C12 H12B 108.5 . .
H12A C12 H12B 107.5 . .
C18 C13 C14 118.1(5) . .
C18 C13 C12 121.8(5) . .
C14 C13 C12 119.8(5) . .
O3 C14 C15 122.4(5) . .
O3 C14 C13 117.2(5) . .
C15 C14 C13 120.4(5) . .
C16 C15 C14 120.1(6) . .
C16 C15 H15 120.0 . .
C14 C15 H15 120.0 . .
C15 C16 C17 121.3(6) . .
C15 C16 H16 119.4 . .
C17 C16 H16 119.4 . .
C16 C17 C18 118.6(6) . .
C16 C17 H17 120.7 . .
C18 C17 H17 120.7 . .
C13 C18 C17 121.6(5) . .
C13 C18 H18 119.2 . .
C17 C18 H18 119.2 . .
S2 C19 H19A 109.5 . .
S2 C19 H19B 109.5 . .
H19A C19 H19B 109.5 . .
S2 C19 H19C 109.5 . .
H19A C19 H19C 109.5 . .
H19B C19 H19C 109.5 . .
Cl1 C20 Cl1 121.0(15) . 2_656
Cl1 C20 H20A 107.1 . .
Cl1 C20 H20A 107.1 2_656 .
Cl1 C20 H20B 107.1 . .
Cl1 C20 H20B 107.1 2_656 .
H20A C20 H20B 106.8 . .

loop_
_geom_bond_atom_site_label_1
_geom_bond_atom_site_label_2
_geom_bond_distance
_geom_bond_site_symmetry_2
N1 C9 1.344(6) .
N1 C1 1.451(6) .
N1 H1 0.8600 .
N2 C11 1.309(7) .
N2 C10 1.446(6) .
N2 H2 0.8600 .
O1 C9 1.223(6) .
O2 C11 1.235(6) .
O3 C14 1.370(7) .
O3 H3 0.8200 .
S1 C4 1.767(7) .
S1 C1 1.865(5) .
S2 C19 1.791(7) .
S2 C10 1.863(5) .
Cl1 C20 1.735(13) .
C1 C11 1.528(7) .
C1 C2 1.558(8) .
C2 C3 1.515(7) .
C2 H2A 0.9700 .
C2 H2B 0.9700 .
C3 C8 1.368(9) .
C3 C4 1.396(9) .
C4 C5 1.379(8) .
C5 C6 1.379(11) .
C5 H5 0.9300 .
C6 C7 1.387(12) .
C6 H6 0.9300 .
C7 C8 1.404(9) .
C7 H7 0.9300 .
C8 H8 0.9300 .
C9 C10 1.516(7) .
C10 C12 1.538(7) .
C12 C13 1.498(8) .
C12 H12A 0.9700 .
C12 H12B 0.9700 .
C13 C18 1.385(8) .
C13 C14 1.404(7) .
C14 C15 1.391(8) .
C15 C16 1.364(10) .
C15 H15 0.9300 .
C16 C17 1.383(10) .
C16 H16 0.9300 .
C17 C18 1.396(9) .
C17 H17 0.9300 .
C18 H18 0.9300 .
C19 H19A 0.9600 .
C19 H19B 0.9600 .
C19 H19C 0.9600 .
C20 Cl1 1.735(13) 2_656
C20 H20A 0.9700 .
C20 H20B 0.9700 .

loop_
_geom_torsion_atom_site_label_1
_geom_torsion_atom_site_label_2
_geom_torsion_atom_site_label_3
_geom_torsion_atom_site_label_4
_geom_torsion
C9 N1 C1 C11 -29.4(7)
C9 N1 C1 C2 -154.0(5)
C9 N1 C1 S1 90.6(5)
C4 S1 C1 N1 93.2(4)
C4 S1 C1 C11 -145.4(4)
C4 S1 C1 C2 -25.0(4)
N1 C1 C2 C3 -88.3(5)
C11 C1 C2 C3 148.3(4)
S1 C1 C2 C3 30.9(5)
C1 C2 C3 C8 159.8(5)
C1 C2 C3 C4 -24.1(6)
C8 C3 C4 C5 0.1(8)
C2 C3 C4 C5 -176.3(5)
C8 C3 C4 S1 -178.9(4)
C2 C3 C4 S1 4.8(6)
C1 S1 C4 C5 -166.3(5)
C1 S1 C4 C3 12.7(4)
C3 C4 C5 C6 0.1(9)
S1 C4 C5 C6 179.0(5)
C4 C5 C6 C7 -1.7(10)
C5 C6 C7 C8 3.0(11)
C4 C3 C8 C7 1.2(9)
C2 C3 C8 C7 177.1(6)
C6 C7 C8 C3 -2.7(10)
C1 N1 C9 O1 -173.7(5)
C1 N1 C9 C10 5.3(7)
C11 N2 C10 C9 -30.0(7)
C11 N2 C10 C12 -156.8(5)
C11 N2 C10 S2 84.9(6)
O1 C9 C10 N2 -157.5(5)
N1 C9 C10 N2 23.5(6)
O1 C9 C10 C12 -31.9(7)
N1 C9 C10 C12 149.1(4)
O1 C9 C10 S2 88.1(5)
N1 C9 C10 S2 -90.9(5)
C19 S2 C10 N2 176.5(4)
C19 S2 C10 C9 -65.3(4)
C19 S2 C10 C12 57.1(4)
C10 N2 C11 O2 -175.7(5)
C10 N2 C11 C1 5.6(8)
N1 C1 C11 O2 -155.3(5)
C2 C1 C11 O2 -32.5(7)
S1 C1 C11 O2 83.0(6)
N1 C1 C11 N2 23.3(6)
C2 C1 C11 N2 146.1(5)
S1 C1 C11 N2 -98.3(5)
N2 C10 C12 C13 54.7(6)
C9 C10 C12 C13 -70.9(5)
S2 C10 C12 C13 170.8(3)
C10 C12 C13 C18 97.2(6)
C10 C12 C13 C14 -88.6(6)
C18 C13 C14 O3 -179.5(5)
C12 C13 C14 O3 6.1(7)
C18 C13 C14 C15 0.1(8)
C12 C13 C14 C15 -174.3(5)
O3 C14 C15 C16 179.3(6)
C13 C14 C15 C16 -0.3(9)
C14 C15 C16 C17 -0.3(11)
C15 C16 C17 C18 1.0(10)
C14 C13 C18 C17 0.6(8)
C12 C13 C18 C17 174.9(5)
C16 C17 C18 C13 -1.2(9)
